data_1000146
loop_
_publ_author_name
'Le Bail, A.'
'Gao, Y.'
'Fourquet, J. L.'
'Jacoboni, C. J.'

_publ_section_title
;
Structure determination of A2 Na Al3 F12 (A= K, Rb)
;
_journal_coden_ASTM MRBUAC
_journal_name_full 'Materials Research Bulletin'
_journal_page_first 831
_journal_page_last 839
_journal_paper_doi 10.1016/0025-5408(90)90059-B
_journal_volume 25
_journal_year 1990
_chemical_formula_structural 'Rb2 Na (Al F4)3'
_chemical_formula_sum 'Al3 F12 Na Rb2'
_chemical_name_systematic
;
Dirubidium sodium tris(tetrafluoroaluminate)
;
_space_group_IT_number 11
_symmetry_cell_setting monoclinic
_symmetry_Int_Tables_number 11
_symmetry_space_group_name_Hall '-P 2yb'
_symmetry_space_group_name_H-M 'P 1 21/m 1'
_cell_angle_alpha 90
_cell_angle_beta 125.04(4)
_cell_angle_gamma 90
_cell_formula_units_Z 2
_cell_length_a 12.046(6)
_cell_length_b 6.984(4)
_cell_length_c 7.093(4)
_cell_volume 488.6
_exptl_crystal_density_meas 3.4
_refine_ls_R_factor_all 0.038
_cod_database_code 1000146

loop_
_symmetry_equiv_pos_as_xyz
x,y,z
-x,1/2+y,-z
-x,-y,-z
x,1/2-y,z

loop_
_atom_site_aniso_label
_atom_site_aniso_U_11
_atom_site_aniso_U_12
_atom_site_aniso_U_13
_atom_site_aniso_U_22
_atom_site_aniso_U_23
_atom_site_aniso_U_33
Rb1 0.0257(9) 0. 0. 0.0253(9) 0.0159(7) 0.0227(9)
Rb2 0.0193(8) 0. 0. 0.0261(9) 0.0066(6) 0.0138(8)

loop_
_atom_site_label
_atom_site_type_symbol
_atom_site_symmetry_multiplicity
_atom_site_Wyckoff_symbol
_atom_site_fract_x
_atom_site_fract_y
_atom_site_fract_z
_atom_site_occupancy
_atom_site_attached_hydrogens
_atom_site_calc_flag
Rb1 Rb1+ 2 e 0.8827(2) 0.25 0.8768(3) 1. 0 d
Rb2 Rb1+ 2 e 0.3618(2) 0.75 0.8805(3) 1. 0 d
Na1 Na1+ 2 e 0.2450(5) 0.25 0.0264(9) 1. 0 d
Al1 Al3+ 2 d 0.5 0.5 0.5 1. 0 d
Al2 Al3+ 2 c 0. 0. 0.5 1. 0 d
Al3 Al3+ 2 e 0.2716(3) 0.25 0.5605(6) 1. 0 d
F1 F1- 2 e 0.5108(8) 0.25 0.4333(13) 1. 0 d
F2 F1- 2 e 0.3608(8) 0.25 0.8577(14) 1. 0 d
F3 F1- 2 e 0.0564(8) 0.75 0.5623(13) 1. 0 d
F4 F1- 2 e 0.8209(8) 0.75 0.7320(14) 1. 0 d
F5 F1- 4 f 0.6393(5) 0.0319(8) 0.7849(9) 1. 0 d
F6 F1- 4 f 0.3849(5) 0.0648(8) 0.5831(8) 1. 0 d
F7 F1- 4 f 0.9308(5) 0.9633(9) 0.2097(9) 1. 0 d
F8 F1- 4 f 0.8371(5) 0.5612(8) 0.4499(9) 1. 0 d

loop_
_atom_type_symbol
_atom_type_oxidation_number
Rb1+ 1.000
Na1+ 1.000
Al3+ 3.000
F1- -1.000
